data_4080494
loop_
_publ_author_name
'Traversa, Elise'
'Templeton, Joseph L.'
'Cheng, Hiu Yan'
'Mohadjer Beromi, Megan'
'White, Peter S.'
'West, Nathan M.'

_publ_section_title
;
 Reductive Elimination from Platinum(IV) Aminotroponiminate Dimethyl
 Complexes Promoted by Sterically Hindered Lewis Bases
;
_journal_issue 6
_journal_name_full Organometallics
_journal_page_first 1938
_journal_paper_doi 10.1021/om400034y
_journal_volume 32
_journal_year 2013
_chemical_formula_moiety 'C30 H40 N3 Pt S, C F3 O3 S'
_chemical_formula_sum 'C31 H40 F3 N3 O3 Pt S2'
_chemical_formula_weight 818.87
_chemical_name_systematic
; 
 ? 
;
_space_group_IT_number 2
_symmetry_cell_setting triclinic
_symmetry_space_group_name_Hall '-P 1'
_symmetry_space_group_name_H-M 'P -1'
_atom_sites_solution_hydrogens geom
_atom_sites_solution_primary direct
_atom_sites_solution_secondary difmap
_audit_creation_method SHELXL-97
_cell_angle_alpha 83.989(1)
_cell_angle_beta 73.274(1)
_cell_angle_gamma 83.268(1)
_cell_formula_units_Z 2
_cell_length_a 9.3286(2)
_cell_length_b 12.9106(2)
_cell_length_c 14.9100(3)
_cell_measurement_reflns_used 9966
_cell_measurement_temperature 100(2)
_cell_measurement_theta_max 27.63
_cell_measurement_theta_min 2.29
_cell_volume 1703.13(6)
_computing_cell_refinement 'Bruker SAINT'
_computing_data_collection 'Bruker APEX2'
_computing_data_reduction 'Bruker SAINT'
_computing_molecular_graphics 'Bruker SHELXTL'
_computing_publication_material 'Bruker SHELXTL'
_computing_structure_refinement 'SHELXL-97 (Sheldrick, 2008)'
_computing_structure_solution 'SHELXS-97 (Sheldrick, 2008)'
_diffrn_ambient_temperature 100(2)
_diffrn_measured_fraction_theta_full 0.994
_diffrn_measured_fraction_theta_max 0.994
_diffrn_measurement_device_type 'Bruker APEX-II CCD'
_diffrn_measurement_method '\f and \w scans'
_diffrn_radiation_monochromator graphite
_diffrn_radiation_source 'fine-focus sealed tube'
_diffrn_radiation_type MoK\a
_diffrn_radiation_wavelength 0.71073
_diffrn_reflns_av_R_equivalents 0.0554
_diffrn_reflns_av_sigmaI/netI 0.0590
_diffrn_reflns_limit_h_max 13
_diffrn_reflns_limit_h_min -13
_diffrn_reflns_limit_k_max 18
_diffrn_reflns_limit_k_min -17
_diffrn_reflns_limit_l_max 21
_diffrn_reflns_limit_l_min -21
_diffrn_reflns_number 45821
_diffrn_reflns_theta_full 30.59
_diffrn_reflns_theta_max 30.59
_diffrn_reflns_theta_min 2.06
_exptl_absorpt_coefficient_mu 4.293
_exptl_absorpt_correction_T_max 0.8140
_exptl_absorpt_correction_T_min 0.4806
_exptl_absorpt_correction_type numerical
_exptl_absorpt_process_details 'APEX2 Numerical, SADABS'
_exptl_crystal_colour yellow
_exptl_crystal_density_diffrn 1.597
_exptl_crystal_density_method 'not measured'
_exptl_crystal_description plate
_exptl_crystal_F_000 816
_exptl_crystal_size_max 0.20
_exptl_crystal_size_mid 0.15
_exptl_crystal_size_min 0.05
_refine_diff_density_max 1.027
_refine_diff_density_min -1.808
_refine_diff_density_rms 0.165
_refine_ls_extinction_coef 0.00059(13)
_refine_ls_extinction_expression Fc^*^=kFc[1+0.001xFc^2^\l^3^/sin(2\q)]^-1/4^
_refine_ls_extinction_method SHELXL
_refine_ls_goodness_of_fit_ref 1.035
_refine_ls_hydrogen_treatment constr
_refine_ls_matrix_type full
_refine_ls_number_parameters 398
_refine_ls_number_reflns 10430
_refine_ls_number_restraints 0
_refine_ls_restrained_S_all 1.035
_refine_ls_R_factor_all 0.0479
_refine_ls_R_factor_gt 0.0346
_refine_ls_shift/su_max 0.002
_refine_ls_shift/su_mean 0.000
_refine_ls_structure_factor_coef Fsqd
_refine_ls_weighting_details 'calc w=1/[\s^2^(Fo^2^)+(0.0261P)^2^+0.6533P] where P=(Fo^2^+2Fc^2^)/3'
_refine_ls_weighting_scheme calc
_refine_ls_wR_factor_gt 0.0614
_refine_ls_wR_factor_ref 0.0654
_reflns_number_gt 8843
_reflns_number_total 10430
_reflns_threshold_expression >2sigma(I)
_cod_data_source_file om400034y_si_001.cif
_cod_data_source_block 4a
_cod_depositor_comments
;
The following automatic conversions were performed:

'_symmetry_cell_setting' value 'Triclinic' changed to 'triclinic'
according to /home/saulius/struct/CIF-dictionaries/cif_core.dic
dictionary named 'cif_core.dic' version 2.4.2 from 2011-04-26.

Automatic conversion script
Id: cif_fix_values 1891 2012-01-12 08:04:46Z andrius 
;
_cod_database_code 4080494

loop_
_symmetry_equiv_pos_as_xyz
'x, y, z'
'-x, -y, -z'

loop_
_atom_site_label
_atom_site_type_symbol
_atom_site_fract_x
_atom_site_fract_y
_atom_site_fract_z
_atom_site_U_iso_or_equiv
_atom_site_adp_type
_atom_site_occupancy
_atom_site_symmetry_multiplicity
_atom_site_calc_flag
_atom_site_refinement_flags
Pt1 Pt 0.832428(13) 0.154810(9) 0.177189(8) 0.01333(4) Uani 1 1 d .
S1 S 0.77170(9) 0.02861(6) 0.30067(6) 0.01822(16) Uani 1 1 d .
C1 C 0.8098(4) 0.0437(2) 0.0928(2) 0.0189(7) Uani 1 1 d .
H1A H 0.7113 0.0570 0.0806 0.028 Uiso 1 1 calc R
H1B H 0.8183 -0.0261 0.1247 0.028 Uiso 1 1 calc R
H1C H 0.8891 0.0476 0.0332 0.028 Uiso 1 1 calc R
C2 C 0.6076(4) 0.2105(3) 0.1970(3) 0.0248(7) Uani 1 1 d .
H2A H 0.6011 0.2774 0.1601 0.037 Uiso 1 1 calc R
H2B H 0.5604 0.2203 0.2637 0.037 Uiso 1 1 calc R
H2C H 0.5554 0.1598 0.1764 0.037 Uiso 1 1 calc R
C3 C 0.8391(4) 0.2781(2) 0.2550(2) 0.0193(7) Uani 1 1 d .
N4 N 0.8181(3) 0.3544(2) 0.29116(19) 0.0214(6) Uani 1 1 d .
C5 C 0.7787(4) 0.4565(2) 0.3330(2) 0.0220(7) Uani 1 1 d .
C6 C 0.7408(4) 0.4343(3) 0.4395(2) 0.0272(8) Uani 1 1 d .
H6A H 0.6575 0.3897 0.4607 0.041 Uiso 1 1 calc R
H6B H 0.7116 0.5003 0.4698 0.041 Uiso 1 1 calc R
H6C H 0.8291 0.3985 0.4564 0.041 Uiso 1 1 calc R
C7 C 0.6418(4) 0.5074(3) 0.3031(3) 0.0279(8) Uani 1 1 d .
H7A H 0.6681 0.5181 0.2345 0.042 Uiso 1 1 calc R
H7B H 0.6096 0.5750 0.3304 0.042 Uiso 1 1 calc R
H7C H 0.5598 0.4618 0.3253 0.042 Uiso 1 1 calc R
C8 C 0.9144(4) 0.5197(3) 0.2939(3) 0.0300(8) Uani 1 1 d .
H8A H 0.9998 0.4843 0.3142 0.045 Uiso 1 1 calc R
H8B H 0.8901 0.5897 0.3172 0.045 Uiso 1 1 calc R
H8C H 0.9405 0.5258 0.2251 0.045 Uiso 1 1 calc R
C9 C 0.5854(4) -0.0075(3) 0.3171(2) 0.0242(7) Uani 1 1 d .
H9A H 0.5640 -0.0638 0.3672 0.036 Uiso 1 1 calc R
H9B H 0.5780 -0.0317 0.2586 0.036 Uiso 1 1 calc R
H9C H 0.5126 0.0532 0.3345 0.036 Uiso 1 1 calc R
C10 C 0.7448(4) 0.0893(3) 0.4078(2) 0.0275(8) Uani 1 1 d .
H10A H 0.6701 0.1499 0.4109 0.041 Uiso 1 1 calc R
H10B H 0.8403 0.1123 0.4096 0.041 Uiso 1 1 calc R
H10C H 0.7092 0.0389 0.4614 0.041 Uiso 1 1 calc R
N11 N 0.9197(3) 0.24547(19) 0.05685(18) 0.0153(5) Uani 1 1 d .
C12 C 0.8350(3) 0.3263(2) 0.0152(2) 0.0152(6) Uani 1 1 d .
C13 C 0.7438(4) 0.3021(3) -0.0375(2) 0.0209(7) Uani 1 1 d .
H13 H 0.7304 0.2313 -0.0421 0.025 Uiso 1 1 calc R
C14 C 0.6727(4) 0.3820(3) -0.0836(2) 0.0236(7) Uani 1 1 d .
H14 H 0.6123 0.3648 -0.1205 0.028 Uiso 1 1 calc R
C15 C 0.6876(4) 0.4865(3) -0.0769(2) 0.0225(7) Uani 1 1 d .
C16 C 0.7715(4) 0.5089(3) -0.0191(2) 0.0230(7) Uani 1 1 d .
H16 H 0.7791 0.5797 -0.0106 0.028 Uiso 1 1 calc R
C17 C 0.8447(4) 0.4296(2) 0.0264(2) 0.0186(6) Uani 1 1 d .
H17 H 0.9016 0.4468 0.0655 0.022 Uiso 1 1 calc R
C18 C 0.6168(4) 0.5727(3) -0.1311(3) 0.0324(9) Uani 1 1 d .
H18A H 0.6167 0.6398 -0.1059 0.049 Uiso 1 1 calc R
H18B H 0.5132 0.5591 -0.1252 0.049 Uiso 1 1 calc R
H18C H 0.6745 0.5752 -0.1975 0.049 Uiso 1 1 calc R
C19 C 1.0646(3) 0.2199(2) 0.0094(2) 0.0152(6) Uani 1 1 d .
C20 C 1.1239(4) 0.2573(2) -0.0851(2) 0.0184(6) Uani 1 1 d .
H20 H 1.0525 0.2979 -0.1116 0.022 Uiso 1 1 calc R
C21 C 1.2678(4) 0.2454(2) -0.1464(2) 0.0217(7) Uani 1 1 d .
H21 H 1.2764 0.2740 -0.2089 0.026 Uiso 1 1 calc R
C22 C 1.4001(4) 0.1986(3) -0.1307(2) 0.0244(7) Uani 1 1 d .
H22 H 1.4882 0.2014 -0.1820 0.029 Uiso 1 1 calc R
C23 C 1.4167(4) 0.1475(3) -0.0464(2) 0.0223(7) Uani 1 1 d .
H23 H 1.5171 0.1242 -0.0463 0.027 Uiso 1 1 calc R
C24 C 1.3092(3) 0.1260(2) 0.0363(2) 0.0183(6) Uani 1 1 d .
H24 H 1.3482 0.0904 0.0844 0.022 Uiso 1 1 calc R
C25 C 1.1493(3) 0.1474(2) 0.0632(2) 0.0150(6) Uani 1 1 d .
N26 N 1.0648(3) 0.10566(19) 0.14333(18) 0.0149(5) Uani 1 1 d .
C27 C 1.1268(3) 0.0278(2) 0.2001(2) 0.0153(6) Uani 1 1 d .
C28 C 1.1698(4) 0.0542(3) 0.2762(2) 0.0195(7) Uani 1 1 d .
H28 H 1.1636 0.1254 0.2887 0.023 Uiso 1 1 calc R
C29 C 1.2217(4) -0.0238(3) 0.3338(2) 0.0213(7) Uani 1 1 d .
H29 H 1.2515 -0.0048 0.3853 0.026 Uiso 1 1 calc R
C30 C 1.2311(3) -0.1287(3) 0.3179(2) 0.0195(7) Uani 1 1 d .
C31 C 1.1844(4) -0.1540(3) 0.2433(2) 0.0218(7) Uani 1 1 d .
H31 H 1.1880 -0.2254 0.2318 0.026 Uiso 1 1 calc R
C32 C 1.1323(4) -0.0769(2) 0.1849(2) 0.0204(7) Uani 1 1 d .
H32 H 1.1004 -0.0960 0.1344 0.024 Uiso 1 1 calc R
C33 C 1.2907(4) -0.2138(3) 0.3793(2) 0.0277(8) Uani 1 1 d .
H33A H 1.2849 -0.2823 0.3586 0.041 Uiso 1 1 calc R
H33B H 1.2303 -0.2094 0.4447 0.041 Uiso 1 1 calc R
H33C H 1.3956 -0.2046 0.3744 0.041 Uiso 1 1 calc R
S2 S 0.33286(10) 0.24345(7) 0.49937(7) 0.02567(19) Uani 1 1 d .
O1 O 0.4349(4) 0.3118(3) 0.4406(3) 0.0686(11) Uani 1 1 d .
O2 O 0.2949(4) 0.2607(3) 0.5967(2) 0.0599(10) Uani 1 1 d .
O3 O 0.3644(3) 0.1357(2) 0.4783(2) 0.0414(7) Uani 1 1 d .
C34 C 0.1611(6) 0.2817(4) 0.4681(4) 0.0587(15) Uani 1 1 d .
F1 F 0.1045(4) 0.3775(3) 0.4894(3) 0.1087(16) Uani 1 1 d .
F2 F 0.1834(5) 0.2808(3) 0.3748(3) 0.1049(15) Uani 1 1 d .
F3 F 0.0603(4) 0.2178(4) 0.5030(4) 0.136(2) Uani 1 1 d .

loop_
_atom_site_aniso_label
_atom_site_aniso_U_11
_atom_site_aniso_U_22
_atom_site_aniso_U_33
_atom_site_aniso_U_23
_atom_site_aniso_U_13
_atom_site_aniso_U_12
Pt1 0.01414(6) 0.01093(6) 0.01350(6) 0.00054(4) -0.00256(4) -0.00005(4)
S1 0.0195(4) 0.0158(4) 0.0164(4) 0.0031(3) -0.0020(3) -0.0016(3)
C1 0.0202(17) 0.0167(16) 0.0192(16) -0.0045(12) -0.0023(13) -0.0049(13)
C2 0.0140(16) 0.0279(19) 0.0278(19) 0.0026(14) -0.0039(14) 0.0078(14)
C3 0.0231(17) 0.0171(17) 0.0155(16) 0.0021(12) -0.0041(13) 0.0009(13)
N4 0.0273(16) 0.0168(14) 0.0191(14) -0.0002(11) -0.0051(12) -0.0021(11)
C5 0.0310(19) 0.0125(16) 0.0212(17) -0.0055(12) -0.0043(15) -0.0006(13)
C6 0.040(2) 0.0210(18) 0.0200(18) -0.0017(13) -0.0070(16) -0.0044(15)
C7 0.034(2) 0.0186(18) 0.031(2) -0.0003(14) -0.0094(17) -0.0008(15)
C8 0.036(2) 0.0221(19) 0.030(2) -0.0030(15) -0.0036(17) -0.0086(16)
C9 0.0219(18) 0.0255(19) 0.0233(18) 0.0011(14) -0.0014(15) -0.0092(14)
C10 0.030(2) 0.038(2) 0.0153(17) 0.0002(14) -0.0058(15) -0.0116(16)
N11 0.0187(14) 0.0119(13) 0.0152(13) 0.0017(10) -0.0061(11) -0.0001(10)
C12 0.0176(15) 0.0113(15) 0.0142(15) 0.0024(11) -0.0030(12) 0.0023(12)
C13 0.0253(18) 0.0147(16) 0.0232(17) -0.0028(12) -0.0076(14) -0.0009(13)
C14 0.0231(18) 0.0258(19) 0.0234(18) -0.0020(14) -0.0096(15) -0.0006(14)
C15 0.0174(17) 0.0211(18) 0.0238(18) 0.0045(13) -0.0015(14) 0.0027(13)
C16 0.0229(18) 0.0117(16) 0.0316(19) 0.0044(13) -0.0051(15) -0.0015(13)
C17 0.0207(17) 0.0172(16) 0.0180(16) 0.0025(12) -0.0058(13) -0.0050(13)
C18 0.030(2) 0.031(2) 0.034(2) 0.0080(16) -0.0116(17) 0.0048(16)
C19 0.0189(16) 0.0097(14) 0.0172(15) -0.0011(11) -0.0051(13) -0.0022(12)
C20 0.0214(17) 0.0143(16) 0.0180(16) 0.0020(12) -0.0041(13) -0.0013(12)
C21 0.0271(18) 0.0158(17) 0.0175(16) 0.0031(12) 0.0009(14) -0.0054(13)
C22 0.0218(18) 0.0226(18) 0.0249(18) -0.0002(14) 0.0016(15) -0.0082(14)
C23 0.0137(16) 0.0205(18) 0.032(2) -0.0040(14) -0.0032(14) -0.0036(13)
C24 0.0155(16) 0.0185(16) 0.0211(17) -0.0006(12) -0.0049(13) -0.0032(12)
C25 0.0170(15) 0.0128(15) 0.0161(15) -0.0028(11) -0.0046(13) -0.0032(12)
N26 0.0127(13) 0.0138(13) 0.0163(13) 0.0013(10) -0.0032(11) 0.0019(10)
C27 0.0122(15) 0.0162(16) 0.0145(15) 0.0019(11) -0.0003(12) -0.0003(12)
C28 0.0205(17) 0.0193(17) 0.0192(16) -0.0015(12) -0.0059(14) -0.0026(13)
C29 0.0180(16) 0.0288(19) 0.0184(17) -0.0005(13) -0.0074(14) -0.0032(13)
C30 0.0134(15) 0.0240(18) 0.0179(16) 0.0036(12) -0.0027(13) 0.0019(13)
C31 0.0247(18) 0.0164(16) 0.0221(17) -0.0007(12) -0.0056(14) 0.0043(13)
C32 0.0272(18) 0.0190(17) 0.0161(16) -0.0021(12) -0.0090(14) 0.0015(13)
C33 0.0273(19) 0.033(2) 0.0214(18) 0.0073(14) -0.0097(15) 0.0019(15)
S2 0.0232(4) 0.0183(4) 0.0335(5) -0.0032(3) -0.0046(4) -0.0010(3)
O1 0.057(2) 0.053(2) 0.089(3) 0.0188(19) -0.007(2) -0.0340(18)
O2 0.090(3) 0.050(2) 0.0416(19) -0.0214(15) -0.0290(18) 0.0265(18)
O3 0.0536(19) 0.0220(15) 0.0457(18) -0.0078(12) -0.0112(15) 0.0058(13)
C34 0.050(3) 0.043(3) 0.102(5) -0.036(3) -0.045(3) 0.011(2)
F1 0.107(3) 0.086(2) 0.178(4) -0.090(3) -0.113(3) 0.069(2)
F2 0.166(4) 0.072(2) 0.121(3) -0.044(2) -0.115(3) 0.034(2)
F3 0.035(2) 0.134(4) 0.244(6) -0.036(4) -0.028(3) -0.030(2)

loop_
_atom_type_symbol
_atom_type_description
_atom_type_scat_dispersion_real
_atom_type_scat_dispersion_imag
_atom_type_scat_source
C C 0.0033 0.0016 'International Tables Vol C Tables 4.2.6.8 and 6.1.1.4'
H H 0.0000 0.0000 'International Tables Vol C Tables 4.2.6.8 and 6.1.1.4'
N N 0.0061 0.0033 'International Tables Vol C Tables 4.2.6.8 and 6.1.1.4'
S S 0.1246 0.1234 'International Tables Vol C Tables 4.2.6.8 and 6.1.1.4'
Pt Pt -1.7033 8.3905 'International Tables Vol C Tables 4.2.6.8 and 6.1.1.4'
O O 0.0106 0.0060 'International Tables Vol C Tables 4.2.6.8 and 6.1.1.4'
F F 0.0171 0.0103 'International Tables Vol C Tables 4.2.6.8 and 6.1.1.4'

loop_
_geom_angle_atom_site_label_1
_geom_angle_atom_site_label_2
_geom_angle_atom_site_label_3
_geom_angle
N11 Pt1 C1 87.71(12)
N11 Pt1 C3 88.98(11)
C1 Pt1 C3 173.47(12)
N11 Pt1 C2 97.57(12)
C1 Pt1 C2 90.29(13)
C3 Pt1 C2 84.57(13)
N11 Pt1 N26 76.85(10)
C1 Pt1 N26 88.11(11)
C3 Pt1 N26 96.61(11)
C2 Pt1 N26 174.25(12)
N11 Pt1 S1 168.84(7)
C1 Pt1 S1 86.32(10)
C3 Pt1 S1 97.85(9)
C2 Pt1 S1 91.88(10)
N26 Pt1 S1 93.53(7)
C10 S1 C9 99.99(16)
C10 S1 Pt1 108.08(12)
C9 S1 Pt1 110.68(12)
Pt1 C1 H1A 109.5
Pt1 C1 H1B 109.5
H1A C1 H1B 109.5
Pt1 C1 H1C 109.5
H1A C1 H1C 109.5
H1B C1 H1C 109.5
Pt1 C2 H2A 109.5
Pt1 C2 H2B 109.5
H2A C2 H2B 109.5
Pt1 C2 H2C 109.5
H2A C2 H2C 109.5
H2B C2 H2C 109.5
N4 C3 Pt1 165.8(3)
C3 N4 C5 174.0(3)
N4 C5 C8 107.2(3)
N4 C5 C7 106.3(3)
C8 C5 C7 112.0(3)
N4 C5 C6 107.2(3)
C8 C5 C6 112.5(3)
C7 C5 C6 111.3(3)
C5 C6 H6A 109.5
C5 C6 H6B 109.5
H6A C6 H6B 109.5
C5 C6 H6C 109.5
H6A C6 H6C 109.5
H6B C6 H6C 109.5
C5 C7 H7A 109.5
C5 C7 H7B 109.5
H7A C7 H7B 109.5
C5 C7 H7C 109.5
H7A C7 H7C 109.5
H7B C7 H7C 109.5
C5 C8 H8A 109.5
C5 C8 H8B 109.5
H8A C8 H8B 109.5
C5 C8 H8C 109.5
H8A C8 H8C 109.5
H8B C8 H8C 109.5
S1 C9 H9A 109.5
S1 C9 H9B 109.5
H9A C9 H9B 109.5
S1 C9 H9C 109.5
H9A C9 H9C 109.5
H9B C9 H9C 109.5
S1 C10 H10A 109.5
S1 C10 H10B 109.5
H10A C10 H10B 109.5
S1 C10 H10C 109.5
H10A C10 H10C 109.5
H10B C10 H10C 109.5
C19 N11 C12 118.2(3)
C19 N11 Pt1 116.78(19)
C12 N11 Pt1 124.8(2)
C17 C12 C13 119.2(3)
C17 C12 N11 119.8(3)
C13 C12 N11 121.0(3)
C14 C13 C12 119.8(3)
C14 C13 H13 120.1
C12 C13 H13 120.1
C13 C14 C15 121.6(3)
C13 C14 H14 119.2
C15 C14 H14 119.2
C14 C15 C16 117.6(3)
C14 C15 C18 121.3(3)
C16 C15 C18 121.1(3)
C17 C16 C15 121.3(3)
C17 C16 H16 119.3
C15 C16 H16 119.3
C12 C17 C16 120.3(3)
C12 C17 H17 119.9
C16 C17 H17 119.9
C15 C18 H18A 109.5
C15 C18 H18B 109.5
H18A C18 H18B 109.5
C15 C18 H18C 109.5
H18A C18 H18C 109.5
H18B C18 H18C 109.5
N11 C19 C20 121.3(3)
N11 C19 C25 114.4(3)
C20 C19 C25 124.3(3)
C21 C20 C19 131.8(3)
C21 C20 H20 114.1
C19 C20 H20 114.1
C22 C21 C20 130.1(3)
C22 C21 H21 115.0
C20 C21 H21 115.0
C21 C22 C23 126.2(3)
C21 C22 H22 116.9
C23 C22 H22 116.9
C24 C23 C22 129.5(3)
C24 C23 H23 115.3
C22 C23 H23 115.3
C23 C24 C25 131.9(3)
C23 C24 H24 114.0
C25 C24 H24 114.0
N26 C25 C24 121.3(3)
N26 C25 C19 114.2(3)
C24 C25 C19 124.5(3)
C25 N26 C27 121.5(2)
C25 N26 Pt1 116.22(19)
C27 N26 Pt1 122.2(2)
C32 C27 C28 119.0(3)
C32 C27 N26 119.7(3)
C28 C27 N26 121.1(3)
C29 C28 C27 120.0(3)
C29 C28 H28 120.0
C27 C28 H28 120.0
C30 C29 C28 121.4(3)
C30 C29 H29 119.3
C28 C29 H29 119.3
C31 C30 C29 117.9(3)
C31 C30 C33 120.5(3)
C29 C30 C33 121.6(3)
C30 C31 C32 121.3(3)
C30 C31 H31 119.4
C32 C31 H31 119.4
C27 C32 C31 120.3(3)
C27 C32 H32 119.8
C31 C32 H32 119.8
C30 C33 H33A 109.5
C30 C33 H33B 109.5
H33A C33 H33B 109.5
C30 C33 H33C 109.5
H33A C33 H33C 109.5
H33B C33 H33C 109.5
O1 S2 O2 114.1(2)
O1 S2 O3 115.0(2)
O2 S2 O3 115.07(19)
O1 S2 C34 103.7(3)
O2 S2 C34 104.0(2)
O3 S2 C34 102.93(19)
F3 C34 F1 109.7(5)
F3 C34 F2 103.4(4)
F1 C34 F2 105.8(5)
F3 C34 S2 113.3(4)
F1 C34 S2 113.0(3)
F2 C34 S2 111.0(4)

loop_
_geom_bond_atom_site_label_1
_geom_bond_atom_site_label_2
_geom_bond_distance
Pt1 N11 2.048(3)
Pt1 C1 2.071(3)
Pt1 C3 2.082(3)
Pt1 C2 2.083(3)
Pt1 N26 2.115(2)
Pt1 S1 2.3136(8)
S1 C10 1.792(3)
S1 C9 1.794(3)
C1 H1A 0.9800
C1 H1B 0.9800
C1 H1C 0.9800
C2 H2A 0.9800
C2 H2B 0.9800
C2 H2C 0.9800
C3 N4 1.142(4)
N4 C5 1.480(4)
C5 C8 1.525(5)
C5 C7 1.527(5)
C5 C6 1.528(5)
C6 H6A 0.9800
C6 H6B 0.9800
C6 H6C 0.9800
C7 H7A 0.9800
C7 H7B 0.9800
C7 H7C 0.9800
C8 H8A 0.9800
C8 H8B 0.9800
C8 H8C 0.9800
C9 H9A 0.9800
C9 H9B 0.9800
C9 H9C 0.9800
C10 H10A 0.9800
C10 H10B 0.9800
C10 H10C 0.9800
N11 C19 1.352(4)
N11 C12 1.433(4)
C12 C17 1.379(4)
C12 C13 1.392(4)
C13 C14 1.389(4)
C13 H13 0.9500
C14 C15 1.389(5)
C14 H14 0.9500
C15 C16 1.390(5)
C15 C18 1.508(4)
C16 C17 1.389(4)
C16 H16 0.9500
C17 H17 0.9500
C18 H18A 0.9800
C18 H18B 0.9800
C18 H18C 0.9800
C19 C20 1.413(4)
C19 C25 1.476(4)
C20 C21 1.391(5)
C20 H20 0.9500
C21 C22 1.380(5)
C21 H21 0.9500
C22 C23 1.397(5)
C22 H22 0.9500
C23 C24 1.373(5)
C23 H23 0.9500
C24 C25 1.429(4)
C24 H24 0.9500
C25 N26 1.327(4)
N26 C27 1.424(4)
C27 C32 1.387(4)
C27 C28 1.391(4)
C28 C29 1.390(4)
C28 H28 0.9500
C29 C30 1.388(5)
C29 H29 0.9500
C30 C31 1.387(4)
C30 C33 1.514(4)
C31 C32 1.390(4)
C31 H31 0.9500
C32 H32 0.9500
C33 H33A 0.9800
C33 H33B 0.9800
C33 H33C 0.9800
S2 O1 1.416(3)
S2 O2 1.426(3)
S2 O3 1.435(3)
S2 C34 1.796(4)
C34 F3 1.283(6)
C34 F1 1.320(5)
C34 F2 1.347(7)

loop_
_geom_torsion_atom_site_label_1
_geom_torsion_atom_site_label_2
_geom_torsion_atom_site_label_3
_geom_torsion_atom_site_label_4
_geom_torsion
N11 Pt1 S1 C10 130.9(4)
C1 Pt1 S1 C10 -171.34(16)
C3 Pt1 S1 C10 3.60(16)
C2 Pt1 S1 C10 -81.18(16)
N26 Pt1 S1 C10 100.78(14)
N11 Pt1 S1 C9 -120.5(4)
C1 Pt1 S1 C9 -62.78(15)
C3 Pt1 S1 C9 112.16(15)
C2 Pt1 S1 C9 27.38(16)
N26 Pt1 S1 C9 -150.66(14)
N11 Pt1 C3 N4 73.7(12)
C2 Pt1 C3 N4 -24.0(12)
N26 Pt1 C3 N4 150.4(12)
S1 Pt1 C3 N4 -115.1(12)
C1 Pt1 N11 C19 -78.2(2)
C3 Pt1 N11 C19 107.5(2)
C2 Pt1 N11 C19 -168.1(2)
N26 Pt1 N11 C19 10.4(2)
S1 Pt1 N11 C19 -20.5(5)
C1 Pt1 N11 C12 95.4(2)
C3 Pt1 N11 C12 -79.0(2)
C2 Pt1 N11 C12 5.4(3)
N26 Pt1 N11 C12 -176.0(2)
S1 Pt1 N11 C12 153.0(3)
C19 N11 C12 C17 -84.0(4)
Pt1 N11 C12 C17 102.6(3)
C19 N11 C12 C13 95.3(4)
Pt1 N11 C12 C13 -78.2(3)
C17 C12 C13 C14 4.6(5)
N11 C12 C13 C14 -174.7(3)
C12 C13 C14 C15 -1.3(5)
C13 C14 C15 C16 -2.6(5)
C13 C14 C15 C18 176.7(3)
C14 C15 C16 C17 3.4(5)
C18 C15 C16 C17 -176.0(3)
C13 C12 C17 C16 -3.9(5)
N11 C12 C17 C16 175.4(3)
C15 C16 C17 C12 -0.1(5)
C12 N11 C19 C20 -11.2(4)
Pt1 N11 C19 C20 162.8(2)
C12 N11 C19 C25 171.5(2)
Pt1 N11 C19 C25 -14.5(3)
N11 C19 C20 C21 177.2(3)
C25 C19 C20 C21 -5.8(5)
C19 C20 C21 C22 -5.1(6)
C20 C21 C22 C23 2.6(6)
C21 C22 C23 C24 4.5(6)
C22 C23 C24 C25 0.4(6)
C23 C24 C25 N26 170.0(3)
C23 C24 C25 C19 -13.3(5)
N11 C19 C25 N26 10.4(4)
C20 C19 C25 N26 -166.9(3)
N11 C19 C25 C24 -166.5(3)
C20 C19 C25 C24 16.2(5)
C24 C25 N26 C27 -8.1(4)
C19 C25 N26 C27 174.9(2)
C24 C25 N26 Pt1 175.4(2)
C19 C25 N26 Pt1 -1.6(3)
N11 Pt1 N26 C25 -4.4(2)
C1 Pt1 N26 C25 83.6(2)
C3 Pt1 N26 C25 -91.8(2)
S1 Pt1 N26 C25 169.8(2)
N11 Pt1 N26 C27 179.0(2)
C1 Pt1 N26 C27 -92.9(2)
C3 Pt1 N26 C27 91.6(2)
S1 Pt1 N26 C27 -6.7(2)
C25 N26 C27 C32 -89.0(4)
Pt1 N26 C27 C32 87.3(3)
C25 N26 C27 C28 96.8(4)
Pt1 N26 C27 C28 -86.9(3)
C32 C27 C28 C29 2.0(5)
N26 C27 C28 C29 176.2(3)
C27 C28 C29 C30 -0.5(5)
C28 C29 C30 C31 -1.1(5)
C28 C29 C30 C33 178.7(3)
C29 C30 C31 C32 1.2(5)
C33 C30 C31 C32 -178.6(3)
C28 C27 C32 C31 -1.9(5)
N26 C27 C32 C31 -176.2(3)
C30 C31 C32 C27 0.3(5)
O1 S2 C34 F3 169.4(4)
O2 S2 C34 F3 -71.0(4)
O3 S2 C34 F3 49.3(5)
O1 S2 C34 F1 -65.1(5)
O2 S2 C34 F1 54.4(5)
O3 S2 C34 F1 174.7(4)
O1 S2 C34 F2 53.6(4)
O2 S2 C34 F2 173.1(3)
O3 S2 C34 F2 -66.6(4)
